data_7244706
loop_
_publ_author_name
'Chahine, Ali'
'Chaffee, Alan L.'
'Knowles, Gregory P.'
'Turner, David Roger'
'Batten, Stuart R.'

_publ_section_title
;
 Highly Connected Framework Materials from Flexible Tetra-Isophthalate
 Ligands
;
_journal_name_full CrystEngComm
_journal_paper_doi 10.1039/D2CE00269H
_journal_year 2022
_chemical_formula_moiety 'C42 H33 Cu3 N2 O19, C3 H7 N O, 2.25(O)'
_chemical_formula_sum 'C45 H40 Cu3 N3 O22.25'
_chemical_formula_weight 1169.42
_space_group_crystal_system orthorhombic
_space_group_IT_number 63
_space_group_name_Hall '-C 2c 2'
_space_group_name_H-M_alt 'C m c m'
_atom_sites_solution_hydrogens geom
_audit_creation_date 2021-06-07
_audit_creation_method
;
Olex2 1.3
(compiled 2020.11.12 svn.r5f609507 for OlexSys, GUI svn.r6272)
;
_audit_update_record
;
2022-02-10 deposited with the CCDC.	2022-03-30 downloaded from the CCDC.
;
_cell_angle_alpha 90
_cell_angle_beta 90
_cell_angle_gamma 90
_cell_formula_units_Z 8
_cell_length_a 29.643(6)
_cell_length_b 18.639(4)
_cell_length_c 27.125(5)
_cell_measurement_reflns_used 5851
_cell_measurement_temperature 100(2)
_cell_measurement_theta_max 26.377
_cell_measurement_theta_min 1.291
_cell_volume 14987(5)
_computing_cell_refinement 'XDS (Kabsch, 1993)'
_computing_data_collection 'AS QEGUI'
_computing_data_reduction 'XDS (Kabsch, 1993)'
_computing_molecular_graphics 'Olex2 1.3 (Dolomanov et al., 2009)'
_computing_publication_material 'Olex2 1.3 (Dolomanov et al., 2009)'
_computing_structure_refinement 'SHELXL 2018/3 (Sheldrick, 2015)'
_diffrn_ambient_temperature 100(2)
_diffrn_measured_fraction_theta_full 0.997
_diffrn_measured_fraction_theta_max 0.997
_diffrn_measurement_device_type 'ADSC Quantum 210r'
_diffrn_measurement_method 'Omega Scan'
_diffrn_radiation_monochromator 'Silicon Double Crystal'
_diffrn_radiation_source 'MX1 Beamline Australian Synchrotron'
_diffrn_radiation_type Synchrotron
_diffrn_radiation_wavelength 0.710919
_diffrn_reflns_av_R_equivalents 0.0854
_diffrn_reflns_av_unetI/netI 0.0309
_diffrn_reflns_Laue_measured_fraction_full 0.997
_diffrn_reflns_Laue_measured_fraction_max 0.997
_diffrn_reflns_limit_h_max 37
_diffrn_reflns_limit_h_min -37
_diffrn_reflns_limit_k_max 23
_diffrn_reflns_limit_k_min -23
_diffrn_reflns_limit_l_max 33
_diffrn_reflns_limit_l_min -33
_diffrn_reflns_number 99844
_diffrn_reflns_point_group_measured_fraction_full 0.997
_diffrn_reflns_point_group_measured_fraction_max 0.997
_diffrn_reflns_theta_full 25.242
_diffrn_reflns_theta_max 26.377
_diffrn_reflns_theta_min 1.291
_exptl_absorpt_coefficient_mu 0.900
_exptl_absorpt_correction_type multi-scan
_exptl_absorpt_process_details 'XDS (Kabsch, 1993)'
_exptl_crystal_colour blue
_exptl_crystal_density_diffrn 1.037
_exptl_crystal_description block
_exptl_crystal_F_000 4768
_exptl_crystal_size_max 0.3
_exptl_crystal_size_mid 0.2
_exptl_crystal_size_min 0.1
_exptl_transmission_factor_max 0.7463
_exptl_transmission_factor_min 0.4478
_refine_diff_density_max 1.933
_refine_diff_density_min -1.380
_refine_diff_density_rms 0.105
_refine_ls_extinction_method none
_refine_ls_goodness_of_fit_ref 1.044
_refine_ls_hydrogen_treatment constr
_refine_ls_matrix_type full
_refine_ls_number_parameters 396
_refine_ls_number_reflns 7972
_refine_ls_number_restraints 40
_refine_ls_restrained_S_all 1.044
_refine_ls_R_factor_all 0.0961
_refine_ls_R_factor_gt 0.0746
_refine_ls_shift/su_max 0.001
_refine_ls_shift/su_mean 0.000
_refine_ls_structure_factor_coef Fsqd
_refine_ls_weighting_details 'w=1/[\s^2^(Fo^2^)+(0.1505P)^2^+49.8177P] where P=(Fo^2^+2Fc^2^)/3'
_refine_ls_weighting_scheme calc
_refine_ls_wR_factor_gt 0.2286
_refine_ls_wR_factor_ref 0.2501
_reflns_Friedel_coverage 0.000
_reflns_number_gt 5851
_reflns_number_total 7972
_reflns_threshold_expression 'I > 2\s(I)'
_cod_data_source_file d2ce00269h2.cif
_cod_data_source_block 5
_cod_depositor_comments
;
The following automatic conversions were performed:

data item '_exptl_absorpt_correction_type' value 'Multi-Scan' was
changed to 'multi-scan' in accordance with the
/home/data/users/saulius/crontab/automatic-downloads/rss-feeds/RSC/lib/dictionaries/cif_core.dic
dictionary named 'cif_core.dic' version 2.4.2 last updated on
2011-04-26.

Automatic conversion script
Id: cif_fix_values 7556 2019-12-06 15:28:31Z antanas 
;
_cod_database_code 7244706
_shelx_shelxl_version_number 2018/3
_shelx_space_group_comment
;
The symmetry employed for this shelxl refinement is uniquely defined
by the following loop, which should always be used as a source of
symmetry information in preference to the above space-group names.
They are only intended as comments.
;
_olex2_refinement_description
;
1. Fixed Uiso
 At 1.2 times of:
  All C(H) groups, All C(H,H) groups
 At 1.5 times of:
  All C(H,H,H) groups, All O(H) groups
2. Restrained distances
 O6A-C17
 1.26 with sigma of 0.02
 O5B-C17
 1.26 with sigma of 0.01
 O12_$2-H11
 1.882 with sigma of 0.02
 H10_$1-H10
 1.415 with sigma of 0.04
3. Uiso/Uaniso restraints and constraints
Uanis(O13) \\sim Ueq: with sigma of 0.01 and sigma for terminal atoms of 0.001
Uanis(O5B) \\sim Ueq: with sigma of 0.01 and sigma for terminal atoms of 0.001
Uanis(O15) \\sim Ueq, Uanis(O16) \\sim Ueq: with sigma of 0.01 and sigma for
terminal atoms of 0.001
Uanis(C22) \\sim Ueq: with sigma of 0.01 and sigma for terminal atoms of 0.02
Uanis(O6A) \\sim Ueq: with sigma of 0.0001 and sigma for terminal atoms of
0.0002
4. Others
 Fixed Sof: H9(0.5) H10(0.5) H11(0.5) O5A(0.75) O6A(0.75) O5B(0.25) O6B(0.25)
 O12(0.5) N2(0.5) C22(0.5) H22(0.5) C23(0.5) H23A(0.5) H23B(0.5) H23C(0.5)
 C24(0.5) H24A(0.5) H24B(0.5) H24C(0.5) O13(0.25) O14(0.25) O16(0.125)
5.a Ternary CH refined with riding coordinates:
 C10(H10A)
5.b Secondary CH2 refined with riding coordinates:
 C9(H9A,H9B), C11(H11A,H11B), C12(H12A,H12B), C13(H13A,H13B)
5.c Me refined with riding coordinates:
 C24(H24A,H24B,H24C)
5.d Aromatic/amide H refined with riding coordinates:
 C3(H3), C6(H6), C8(H8), C15(H15), C18(H18), C21(H21), C22(H22)
5.e Idealised Me refined as rotating group:
 C23(H23A,H23B,H23C)
5.f Idealised tetrahedral OH refined as rotating group:
 O9(H9), O10(H10), O11(H11)
;
_olex2_submission_special_instructions 'No special instructions were received'

loop_
_space_group_symop_operation_xyz
'x, y, z'
'-x, -y, z+1/2'
'-x, y, -z+1/2'
'x, -y, -z'
'x+1/2, y+1/2, z'
'-x+1/2, -y+1/2, z+1/2'
'-x+1/2, y+1/2, -z+1/2'
'x+1/2, -y+1/2, -z'
'-x, -y, -z'
'x, y, -z-1/2'
'x, -y, z-1/2'
'-x, y, z'
'-x+1/2, -y+1/2, -z'
'x+1/2, y+1/2, -z-1/2'
'x+1/2, -y+1/2, z-1/2'
'-x+1/2, y+1/2, z'

loop_
_atom_site_label
_atom_site_type_symbol
_atom_site_fract_x
_atom_site_fract_y
_atom_site_fract_z
_atom_site_U_iso_or_equiv
_atom_site_adp_type
_atom_site_occupancy
_atom_site_site_symmetry_order
_atom_site_calc_flag
_atom_site_refinement_flags_posn
_atom_site_refinement_flags_adp
_atom_site_refinement_flags_occupancy
_atom_site_disorder_assembly
_atom_site_disorder_group
Cu1 Cu 0.26274(3) 0.16083(4) 0.250000 0.0476(2) Uani 1 2 d S T P . .
Cu2 Cu 0.500000 0.04441(4) 0.53826(3) 0.0406(2) Uani 1 2 d S T P . .
Cu3 Cu 0.19975(3) 0.53321(4) 0.250000 0.0472(2) Uani 1 2 d S T P . .
O1 O 0.30788(13) 0.1801(2) 0.30091(14) 0.0592(9) Uani 1 1 d . . . . .
O2 O 0.34033(11) 0.07163(18) 0.30156(13) 0.0530(8) Uani 1 1 d . . . . .
O3 O 0.45394(11) 0.01983(18) 0.43406(12) 0.0502(8) Uani 1 1 d . . . . .
O4 O 0.45468(11) 0.09459(18) 0.49865(13) 0.0530(8) Uani 1 1 d . . . . .
O7 O 0.27776(14) 0.6224(2) 0.29992(17) 0.0731(11) Uani 1 1 d . . . . .
O8 O 0.24501(13) 0.5141(2) 0.30174(14) 0.0616(9) Uani 1 1 d . . . . .
O9 O 0.2344(3) 0.2661(4) 0.250000 0.0829(19) Uani 1 2 d S T P . .
H9 H 0.221294 0.273089 0.223815 0.124 Uiso 0.5 1 calc R U P . .
O10 O 0.500000 0.1214(4) 0.5972(2) 0.0819(18) Uani 1 2 d S T P . .
H10 H 0.523280 0.117300 0.613291 0.123 Uiso 0.5 1 calc DR U P . .
O11 O 0.1701(2) 0.4283(3) 0.250000 0.0764(16) Uani 1 2 d S T P . .
H11 H 0.177764 0.406745 0.275008 0.115 Uiso 0.5 1 calc DR U P . .
N1 N 0.31643(16) 0.3320(2) 0.44615(16) 0.0567(10) Uani 1 1 d . . . . .
C1 C 0.33492(16) 0.1343(3) 0.31777(18) 0.0505(11) Uani 1 1 d . . . . .
C2 C 0.36196(16) 0.1560(3) 0.36227(17) 0.0478(10) Uani 1 1 d . . . . .
C3 C 0.39138(15) 0.1084(3) 0.38548(17) 0.0460(10) Uani 1 1 d . . . . .
H3 H 0.397081 0.063685 0.371670 0.055 Uiso 1 1 calc R U . . .
C4 C 0.41207(15) 0.1281(3) 0.42917(18) 0.0462(10) Uani 1 1 d . . . . .
C5 C 0.44248(14) 0.0772(3) 0.45616(18) 0.0455(10) Uani 1 1 d . . . . .
C6 C 0.40407(16) 0.1955(3) 0.44933(18) 0.0498(11) Uani 1 1 d . . . . .
H6 H 0.417898 0.208114 0.478863 0.060 Uiso 1 1 calc R U . . .
C7 C 0.37575(16) 0.2442(3) 0.42607(19) 0.0523(11) Uani 1 1 d . . . . .
C8 C 0.35441(17) 0.2236(3) 0.38229(19) 0.0528(11) Uani 1 1 d . . . . .
H8 H 0.335013 0.255311 0.366466 0.063 Uiso 1 1 calc R U . . .
C9 C 0.36516(19) 0.3159(3) 0.4486(2) 0.0612(14) Uani 1 1 d . . . . .
H9A H 0.374806 0.316116 0.482808 0.073 Uiso 1 1 calc R U . . .
H9B H 0.381813 0.353013 0.431374 0.073 Uiso 1 1 calc R U . . .
C10 C 0.28828(18) 0.2782(3) 0.47164(18) 0.0569(12) Uani 1 1 d . . . . .
H10A H 0.301524 0.231214 0.464265 0.068 Uiso 1 1 calc R U . . .
C11 C 0.2406(2) 0.2774(4) 0.4503(2) 0.0657(15) Uani 1 1 d . . . . .
H11A H 0.225691 0.322476 0.457687 0.079 Uiso 1 1 calc R U . . .
H11B H 0.242089 0.272308 0.414760 0.079 Uiso 1 1 calc R U . . .
C12 C 0.2134(2) 0.2155(3) 0.47205(19) 0.0624(14) Uani 1 1 d . . . . .
H12A H 0.227116 0.170206 0.462866 0.075 Uiso 1 1 calc R U . . .
H12B H 0.182934 0.216395 0.458885 0.075 Uiso 1 1 calc R U . . .
C13 C 0.3076(2) 0.4063(3) 0.4629(2) 0.0665(15) Uani 1 1 d . . . . .
H13A H 0.323280 0.414157 0.493812 0.080 Uiso 1 1 calc R U . . .
H13B H 0.275587 0.411702 0.469017 0.080 Uiso 1 1 calc R U . . .
C14 C 0.3221(2) 0.4620(3) 0.4271(2) 0.0592(13) Uani 1 1 d . . . . .
C15 C 0.3620(2) 0.4991(3) 0.4334(2) 0.0664(15) Uani 1 1 d . . . . .
H15 H 0.381887 0.484994 0.458097 0.080 Uiso 1 1 calc R U . . .
C16 C 0.3730(2) 0.5569(4) 0.4036(3) 0.0771(17) Uani 1 1 d . . . . .
C17 C 0.4155(3) 0.5998(6) 0.4155(4) 0.117(3) Uani 1 1 d D . . . .
C18 C 0.3444(2) 0.5773(3) 0.3659(2) 0.0697(15) Uani 1 1 d . . . . .
H18 H 0.351168 0.616954 0.346441 0.084 Uiso 1 1 calc R U . . .
C19 C 0.30506(19) 0.5373(3) 0.3573(2) 0.0603(13) Uani 1 1 d . . . . .
C20 C 0.27344(18) 0.5602(4) 0.3160(2) 0.0620(13) Uani 1 1 d . . . . .
C21 C 0.2944(2) 0.4806(3) 0.3876(2) 0.0607(13) Uani 1 1 d . . . . .
H21 H 0.268359 0.454228 0.381600 0.073 Uiso 1 1 calc R U . . .
O5A O 0.4343(3) 0.5826(6) 0.4551(3) 0.123(3) Uani 0.75 1 d . . P A 1
O6A O 0.4290(5) 0.6388(8) 0.3803(6) 0.172(4) Uani 0.75 1 d D U P A 1
O5B O 0.4512(7) 0.5648(14) 0.4266(12) 0.116(9) Uani 0.25 1 d D U P A 2
O6B O 0.4216(4) 0.6591(7) 0.3947(7) 0.051(4) Uani 0.25 1 d . . P A 2
O12 O 0.1929(5) 0.3303(5) 0.1810(3) 0.105(4) Uani 0.5 1 d . . P . .
N2 N 0.1450(4) 0.3531(7) 0.1152(4) 0.088(4) Uani 0.5 1 d . . P . .
C22 C 0.1691(7) 0.3083(11) 0.1518(8) 0.112(5) Uani 0.5 1 d . U P . .
H22 H 0.164372 0.258980 0.150862 0.134 Uiso 0.5 1 calc R U P . .
C23 C 0.1162(5) 0.3204(12) 0.0820(8) 0.132(8) Uani 0.5 1 d . . P . .
H23A H 0.132646 0.307729 0.052796 0.197 Uiso 0.5 1 calc R U P . .
H23B H 0.092288 0.352880 0.073592 0.197 Uiso 0.5 1 calc R U P . .
H23C H 0.103725 0.277920 0.096633 0.197 Uiso 0.5 1 calc R U P . .
C24 C 0.1592(7) 0.4333(9) 0.1093(8) 0.127(8) Uani 0.5 1 d . . P . .
H24A H 0.179154 0.446428 0.135639 0.191 Uiso 0.5 1 calc R U P . .
H24B H 0.174286 0.439647 0.078279 0.191 Uiso 0.5 1 calc R U P . .
H24C H 0.132814 0.463197 0.110284 0.191 Uiso 0.5 1 calc R U P . .
O13 O 0.500000 0.6290(10) 0.3753(6) 0.108(5) Uani 0.5 2 d S TU P B 1
O15 O 0.500000 0.5893(4) 0.4656(3) 0.092(2) Uani 1 2 d S TU P C 1
O14 O 0.500000 0.6596(6) 0.4263(5) 0.076(3) Uani 0.5 2 d S T P D 2
O16 O 0.500000 0.500000 0.500000 0.091(5) Uani 0.5 4 d S TU P E 2

loop_
_atom_site_aniso_label
_atom_site_aniso_U_11
_atom_site_aniso_U_22
_atom_site_aniso_U_33
_atom_site_aniso_U_23
_atom_site_aniso_U_13
_atom_site_aniso_U_12
Cu1 0.0460(4) 0.0509(5) 0.0460(4) 0.000 0.000 0.0038(3)
Cu2 0.0338(4) 0.0449(4) 0.0430(4) 0.0004(3) 0.000 0.000
Cu3 0.0486(5) 0.0474(5) 0.0456(4) 0.000 0.000 -0.0019(3)
O1 0.066(2) 0.055(2) 0.056(2) -0.0048(17) -0.0211(17) 0.0116(17)
O2 0.0558(19) 0.0495(18) 0.0537(19) -0.0042(16) -0.0080(15) 0.0057(15)
O3 0.0467(16) 0.0510(18) 0.0530(19) -0.0012(15) -0.0083(15) 0.0039(14)
O4 0.0480(17) 0.056(2) 0.055(2) -0.0030(16) -0.0095(15) 0.0103(14)
O7 0.069(2) 0.066(2) 0.085(3) 0.018(2) -0.027(2) -0.0063(19)
O8 0.059(2) 0.064(2) 0.061(2) 0.0066(18) -0.0138(18) -0.0025(17)
O9 0.092(5) 0.069(4) 0.087(4) 0.000 0.000 0.038(3)
O10 0.074(4) 0.099(5) 0.073(4) -0.038(4) 0.000 0.000
O11 0.087(4) 0.053(3) 0.090(4) 0.000 0.000 -0.011(3)
N1 0.063(3) 0.053(2) 0.055(2) -0.0071(19) -0.012(2) 0.0139(19)
C1 0.051(2) 0.055(3) 0.045(2) 0.001(2) -0.003(2) 0.002(2)
C2 0.045(2) 0.054(3) 0.043(2) 0.000(2) -0.0012(19) 0.0023(19)
C3 0.042(2) 0.048(2) 0.048(2) 0.003(2) 0.0000(19) 0.0020(18)
C4 0.038(2) 0.050(2) 0.051(2) 0.003(2) -0.0012(19) 0.0019(18)
C5 0.035(2) 0.049(2) 0.053(3) 0.006(2) -0.0010(18) -0.0022(18)
C6 0.047(2) 0.052(3) 0.051(3) -0.002(2) -0.006(2) 0.000(2)
C7 0.049(3) 0.054(3) 0.053(3) -0.003(2) -0.008(2) 0.008(2)
C8 0.054(3) 0.050(3) 0.054(3) 0.003(2) -0.008(2) 0.006(2)
C9 0.060(3) 0.057(3) 0.067(3) -0.010(3) -0.021(3) 0.009(2)
C10 0.059(3) 0.065(3) 0.047(3) -0.005(2) -0.010(2) 0.014(2)
C11 0.066(3) 0.081(4) 0.050(3) -0.003(3) -0.017(2) 0.011(3)
C12 0.063(3) 0.077(4) 0.048(3) -0.005(3) -0.013(2) 0.008(3)
C13 0.080(4) 0.060(3) 0.060(3) -0.009(3) -0.011(3) 0.022(3)
C14 0.064(3) 0.057(3) 0.057(3) -0.007(2) -0.012(3) 0.016(2)
C15 0.079(4) 0.062(3) 0.058(3) -0.009(3) -0.015(3) 0.018(3)
C16 0.066(4) 0.082(4) 0.084(4) -0.006(4) -0.014(3) 0.003(3)
C17 0.084(5) 0.144(9) 0.123(7) 0.031(7) -0.037(5) -0.022(5)
C18 0.067(3) 0.066(3) 0.075(4) 0.004(3) -0.010(3) 0.001(3)
C19 0.063(3) 0.058(3) 0.060(3) -0.002(3) -0.012(3) 0.008(2)
C20 0.051(3) 0.076(4) 0.059(3) -0.005(3) -0.004(2) 0.003(3)
C21 0.065(3) 0.056(3) 0.061(3) -0.007(3) -0.015(3) 0.007(2)
O5A 0.072(4) 0.196(9) 0.101(6) 0.025(6) -0.039(4) -0.042(5)
O6A 0.172(4) 0.172(4) 0.172(4) 0.0000(2) 0.0000(2) 0.0000(2)
O5B 0.116(9) 0.116(9) 0.116(9) 0.0000(10) -0.0001(10) 0.0000(10)
O6B 0.030(6) 0.034(6) 0.089(11) 0.019(7) -0.023(7) -0.017(5)
O12 0.174(11) 0.070(6) 0.070(6) -0.026(5) -0.051(7) 0.056(6)
N2 0.087(7) 0.103(8) 0.073(7) -0.032(6) -0.034(6) 0.039(7)
C22 0.115(9) 0.103(8) 0.117(9) -0.011(8) 0.025(8) 0.010(7)
C23 0.050(7) 0.19(2) 0.158(17) -0.071(16) -0.029(9) 0.026(10)
C24 0.139(15) 0.094(11) 0.149(16) -0.063(12) -0.038(13) 0.066(11)
O13 0.107(5) 0.108(5) 0.108(5) 0.0011(10) 0.000 0.000
O15 0.089(2) 0.093(2) 0.094(2) 0.0025(10) 0.000 0.000
O14 0.075(7) 0.053(6) 0.101(9) -0.009(6) 0.000 0.000
O16 0.090(5) 0.091(5) 0.091(5) 0.0006(10) 0.000 0.000

loop_
_atom_type_symbol
_atom_type_description
_atom_type_scat_dispersion_real
_atom_type_scat_dispersion_imag
_atom_type_scat_source
C C 0.0033 0.0016 'International Tables Vol C Tables 4.2.6.8 and 6.1.1.4'
H H 0.0000 0.0000 'International Tables Vol C Tables 4.2.6.8 and 6.1.1.4'
Cu Cu 0.3201 1.2651 'International Tables Vol C Tables 4.2.6.8 and 6.1.1.4'
N N 0.0061 0.0033 'International Tables Vol C Tables 4.2.6.8 and 6.1.1.4'
O O 0.0106 0.0060 'International Tables Vol C Tables 4.2.6.8 and 6.1.1.4'

loop_
_geom_angle_atom_site_label_1
_geom_angle_atom_site_label_2
_geom_angle_atom_site_label_3
_geom_angle
_geom_angle_site_symmetry_1
_geom_angle_site_symmetry_3
_geom_angle_publ_flag
O1 Cu1 Cu3 82.94(11) 10_556 7_545 ?
O1 Cu1 Cu3 82.93(11) . 7_545 ?
O1 Cu1 O1 89.8(2) 10_556 . ?
O1 Cu1 O9 95.76(19) . . ?
O1 Cu1 O9 95.76(19) 10_556 . ?
O7 Cu1 Cu3 85.88(13) 7_545 7_545 ?
O7 Cu1 Cu3 85.88(13) 16_545 7_545 ?
O7 Cu1 O1 89.9(2) 16_545 . ?
O7 Cu1 O1 168.77(17) 16_545 10_556 ?
O7 Cu1 O1 168.76(17) 7_545 . ?
O7 Cu1 O1 89.9(2) 7_545 10_556 ?
O7 Cu1 O7 88.2(3) 7_545 16_545 ?
O7 Cu1 O9 95.4(2) 7_545 . ?
O7 Cu1 O9 95.4(2) 16_545 . ?
O9 Cu1 Cu3 178.1(2) . 7_545 ?
O3 Cu2 Cu2 85.34(10) 4_556 9_656 ?
O3 Cu2 Cu2 85.34(10) 9_656 9_656 ?
O3 Cu2 O3 88.0(2) 4_556 9_656 ?
O3 Cu2 O10 97.05(18) 9_656 . ?
O3 Cu2 O10 97.05(18) 4_556 . ?
O4 Cu2 Cu2 82.46(11) . 9_656 ?
O4 Cu2 Cu2 82.46(11) 12_655 9_656 ?
O4 Cu2 O3 91.37(15) . 4_556 ?
O4 Cu2 O3 167.79(15) 12_655 4_556 ?
O4 Cu2 O3 167.79(15) . 9_656 ?
O4 Cu2 O3 91.38(15) 12_655 9_656 ?
O4 Cu2 O4 86.6(2) 12_655 . ?
O4 Cu2 O10 95.12(18) . . ?
O4 Cu2 O10 95.12(18) 12_655 . ?
O10 Cu2 Cu2 176.7(2) . 9_656 ?
O2 Cu3 Cu1 85.75(10) 7 7 ?
O2 Cu3 Cu1 85.75(10) 16 7 ?
O2 Cu3 O2 90.5(2) 7 16 ?
O2 Cu3 O8 88.33(16) 7 10_556 ?
O2 Cu3 O8 168.61(16) 7 . ?
O2 Cu3 O8 168.61(16) 16 10_556 ?
O2 Cu3 O8 88.33(16) 16 . ?
O2 Cu3 O11 94.86(17) 16 . ?
O2 Cu3 O11 94.86(17) 7 . ?
O8 Cu3 Cu1 82.86(12) . 7 ?
O8 Cu3 Cu1 82.86(12) 10_556 7 ?
O8 Cu3 O8 90.6(2) 10_556 . ?
O8 Cu3 O11 96.53(18) . . ?
O8 Cu3 O11 96.53(18) 10_556 . ?
O11 Cu3 Cu1 179.1(2) . 7 ?
C1 O1 Cu1 124.6(3) . . ?
C1 O2 Cu3 120.6(3) . 7_545 ?
C5 O3 Cu2 121.2(3) . 9_656 ?
C5 O4 Cu2 125.5(3) . . ?
C20 O7 Cu1 121.5(4) . 7 ?
C20 O8 Cu3 123.2(4) . . ?
Cu1 O9 H9 109.5 . . ?
Cu1 O9 H9 109(3) . 10_556 ?
H9 O9 H9 120.0 . 10_556 ?
Cu2 O10 H10 109.5(8) . 12_655 ?
Cu2 O10 H10 109.5 . . ?
H10 O10 H10 114.6 . 12_655 ?
Cu3 O11 H11 109.5 . . ?
Cu3 O11 H11 109(2) . 10_556 ?
H11 O11 H11 111.6 . 10_556 ?
C9 N1 C13 110.4(5) . . ?
C10 N1 C9 113.2(4) . . ?
C10 N1 C13 113.1(5) . . ?
O1 C1 O2 125.8(5) . . ?
O1 C1 C2 116.7(4) . . ?
O2 C1 C2 117.5(4) . . ?
C3 C2 C1 121.7(4) . . ?
C8 C2 C1 118.1(4) . . ?
C8 C2 C3 120.0(4) . . ?
C2 C3 H3 120.1 . . ?
C4 C3 C2 119.7(4) . . ?
C4 C3 H3 120.1 . . ?
C3 C4 C5 121.1(4) . . ?
C3 C4 C6 120.1(4) . . ?
C6 C4 C5 118.8(4) . . ?
O3 C5 C4 117.6(4) . . ?
O4 C5 O3 125.1(4) . . ?
O4 C5 C4 117.3(4) . . ?
C4 C6 H6 119.5 . . ?
C7 C6 C4 121.0(5) . . ?
C7 C6 H6 119.5 . . ?
C6 C7 C8 118.6(5) . . ?
C6 C7 C9 121.5(4) . . ?
C8 C7 C9 119.7(4) . . ?
C2 C8 C7 120.5(4) . . ?
C2 C8 H8 119.7 . . ?
C7 C8 H8 119.7 . . ?
N1 C9 C7 111.5(4) . . ?
N1 C9 H9A 109.3 . . ?
N1 C9 H9B 109.3 . . ?
C7 C9 H9A 109.3 . . ?
C7 C9 H9B 109.3 . . ?
H9A C9 H9B 108.0 . . ?
N1 C10 H10A 106.5 . . ?
N1 C10 C11 110.6(4) . . ?
N1 C10 C12 115.6(5) . 13_556 ?
C11 C10 H10A 106.5 . . ?
C11 C10 C12 110.4(5) . 13_556 ?
C12 C10 H10A 106.5 13_556 . ?
C10 C11 H11A 109.5 . . ?
C10 C11 H11B 109.5 . . ?
H11A C11 H11B 108.1 . . ?
C12 C11 C10 110.5(5) . . ?
C12 C11 H11A 109.5 . . ?
C12 C11 H11B 109.5 . . ?
C10 C12 H12A 109.6 13_556 . ?
C10 C12 H12B 109.6 13_556 . ?
C11 C12 C10 110.1(5) . 13_556 ?
C11 C12 H12A 109.6 . . ?
C11 C12 H12B 109.6 . . ?
H12A C12 H12B 108.2 . . ?
N1 C13 H13A 108.8 . . ?
N1 C13 H13B 108.8 . . ?
N1 C13 C14 113.8(5) . . ?
H13A C13 H13B 107.7 . . ?
C14 C13 H13A 108.8 . . ?
C14 C13 H13B 108.8 . . ?
C15 C14 C13 121.1(5) . . ?
C15 C14 C21 118.4(6) . . ?
C21 C14 C13 120.5(6) . . ?
C14 C15 H15 119.4 . . ?
C14 C15 C16 121.2(5) . . ?
C16 C15 H15 119.4 . . ?
C15 C16 C17 118.5(6) . . ?
C18 C16 C15 120.1(6) . . ?
C18 C16 C17 121.3(7) . . ?
O5A C17 C16 114.5(9) . . ?
O5A C17 O6A 130.8(11) . . ?
O6A C17 C16 113.7(10) . . ?
O5B C17 C16 117.8(16) . . ?
O6B C17 C16 119.0(9) . . ?
O6B C17 O5B 115.9(17) . . ?
C16 C18 H18 120.4 . . ?
C16 C18 C19 119.1(6) . . ?
C19 C18 H18 120.4 . . ?
C18 C19 C20 119.0(5) . . ?
C21 C19 C18 119.9(5) . . ?
C21 C19 C20 121.0(5) . . ?
O7 C20 O8 126.5(5) . . ?
O7 C20 C19 117.1(5) . . ?
O8 C20 C19 116.4(5) . . ?
C14 C21 H21 119.5 . . ?
C19 C21 C14 121.0(5) . . ?
C19 C21 H21 119.5 . . ?
C22 N2 C24 118.6(13) . . ?
C23 N2 C22 119.0(16) . . ?
C23 N2 C24 121.5(15) . . ?
O12 C22 N2 124.3(18) . . ?
O12 C22 H22 117.9 . . ?
N2 C22 H22 117.9 . . ?
N2 C23 H23A 109.5 . . ?
N2 C23 H23B 109.5 . . ?
N2 C23 H23C 109.5 . . ?
H23A C23 H23B 109.5 . . ?
H23A C23 H23C 109.5 . . ?
H23B C23 H23C 109.5 . . ?
N2 C24 H24A 109.5 . . ?
N2 C24 H24B 109.5 . . ?
N2 C24 H24C 109.5 . . ?
H24A C24 H24B 109.5 . . ?
H24A C24 H24C 109.5 . . ?
H24B C24 H24C 109.5 . . ?

loop_
_geom_bond_atom_site_label_1
_geom_bond_atom_site_label_2
_geom_bond_distance
_geom_bond_site_symmetry_2
_geom_bond_publ_flag
Cu1 Cu3 2.6257(12) 7_545 ?
Cu1 O1 1.956(3) 10_556 ?
Cu1 O1 1.956(3) . ?
Cu1 O7 1.946(4) 7_545 ?
Cu1 O7 1.946(4) 16_545 ?
Cu1 O9 2.134(6) . ?
Cu2 Cu2 2.6551(16) 9_656 ?
Cu2 O3 1.965(3) 4_556 ?
Cu2 O3 1.965(3) 9_656 ?
Cu2 O4 1.958(3) 12_655 ?
Cu2 O4 1.958(3) . ?
Cu2 O10 2.149(6) . ?
Cu3 O2 1.970(3) 16 ?
Cu3 O2 1.970(3) 7 ?
Cu3 O8 1.974(4) . ?
Cu3 O8 1.974(4) 10_556 ?
Cu3 O11 2.144(6) . ?
O1 C1 1.257(6) . ?
O2 C1 1.259(6) . ?
O3 C5 1.272(6) . ?
O4 C5 1.251(6) . ?
O7 C20 1.245(7) . ?
O8 C20 1.264(7) . ?
O9 H9 0.8200 . ?
O9 H9 0.82(13) 10_556 ?
O10 H10 0.8200 . ?
O10 H10 0.82(3) 12_655 ?
O11 H11 0.8200 . ?
O11 H11 0.82(9) 10_556 ?
N1 C9 1.477(7) . ?
N1 C10 1.476(8) . ?
N1 C13 1.480(7) . ?
C1 C2 1.504(7) . ?
C2 C3 1.394(6) . ?
C2 C8 1.390(7) . ?
C3 H3 0.9300 . ?
C3 C4 1.384(7) . ?
C4 C5 1.500(6) . ?
C4 C6 1.390(7) . ?
C6 H6 0.9300 . ?
C6 C7 1.388(7) . ?
C7 C8 1.400(7) . ?
C7 C9 1.503(7) . ?
C8 H8 0.9300 . ?
C9 H9A 0.9700 . ?
C9 H9B 0.9700 . ?
C10 H10A 0.9800 . ?
C10 C11 1.528(7) . ?
C10 C12 1.533(7) 13_556 ?
C11 H11A 0.9700 . ?
C11 H11B 0.9700 . ?
C11 C12 1.526(9) . ?
C12 H12A 0.9700 . ?
C12 H12B 0.9700 . ?
C13 H13A 0.9700 . ?
C13 H13B 0.9700 . ?
C13 C14 1.485(9) . ?
C14 C15 1.381(9) . ?
C14 C21 1.393(8) . ?
C15 H15 0.9300 . ?
C15 C16 1.386(10) . ?
C16 C17 1.527(10) . ?
C16 C18 1.381(9) . ?
C17 O5A 1.251(11) . ?
C17 O6A 1.266(13) . ?
C17 O5B 1.278(10) . ?
C17 O6B 1.255(17) . ?
C18 H18 0.9300 . ?
C18 C19 1.404(8) . ?
C19 C20 1.522(8) . ?
C19 C21 1.376(8) . ?
C21 H21 0.9300 . ?
O12 C22 1.14(2) . ?
N2 C22 1.48(2) . ?
N2 C23 1.382(19) . ?
N2 C24 1.56(2) . ?
C22 H22 0.9300 . ?
C23 H23A 0.9600 . ?
C23 H23B 0.9600 . ?
C23 H23C 0.9600 . ?
C24 H24A 0.9600 . ?
C24 H24B 0.9600 . ?
C24 H24C 0.9600 . ?
O15 O15 0.000(15) 12_655 ?

loop_
_geom_hbond_atom_site_label_D
_geom_hbond_atom_site_label_H
_geom_hbond_atom_site_label_A
_geom_hbond_distance_DH
_geom_hbond_distance_HA
_geom_hbond_distance_DA
_geom_hbond_angle_DHA
_geom_hbond_site_symmetry_A
_geom_hbond_publ_flag
O9 H9 O12 0.82 1.79 2.539(10) 151.8 . yes
O11 H11 O12 0.82 1.91 2.700(10) 161.0 10_556 yes

loop_
_geom_torsion_atom_site_label_1
_geom_torsion_atom_site_label_2
_geom_torsion_atom_site_label_3
_geom_torsion_atom_site_label_4
_geom_torsion
_geom_torsion_site_symmetry_1
_geom_torsion_site_symmetry_2
_geom_torsion_site_symmetry_3
_geom_torsion_site_symmetry_4
_geom_torsion_publ_flag
Cu1 O1 C1 O2 7.4(8) . . . . ?
Cu1 O1 C1 C2 -170.5(3) . . . . ?
Cu1 O7 C20 O8 3.0(9) 7 . . . ?
Cu1 O7 C20 C19 -176.2(4) 7 . . . ?
Cu2 O3 C5 O4 -8.3(6) 9_656 . . . ?
Cu2 O3 C5 C4 171.5(3) 9_656 . . . ?
Cu2 O4 C5 O3 8.1(7) . . . . ?
Cu2 O4 C5 C4 -171.7(3) . . . . ?
Cu3 O2 C1 O1 -7.0(7) 7_545 . . . ?
Cu3 O2 C1 C2 170.8(3) 7_545 . . . ?
Cu3 O8 C20 O7 -0.9(9) . . . . ?
Cu3 O8 C20 C19 178.3(4) . . . . ?
O1 C1 C2 C3 176.9(5) . . . . ?
O1 C1 C2 C8 1.7(7) . . . . ?
O2 C1 C2 C3 -1.1(7) . . . . ?
O2 C1 C2 C8 -176.3(5) . . . . ?
N1 C10 C11 C12 172.8(4) . . . . ?
N1 C13 C14 C15 -100.8(6) . . . . ?
N1 C13 C14 C21 82.4(7) . . . . ?
C1 C2 C3 C4 -173.4(4) . . . . ?
C1 C2 C8 C7 174.5(5) . . . . ?
C2 C3 C4 C5 177.5(4) . . . . ?
C2 C3 C4 C6 -1.0(7) . . . . ?
C3 C2 C8 C7 -0.7(8) . . . . ?
C3 C4 C5 O3 10.3(6) . . . . ?
C3 C4 C5 O4 -169.9(4) . . . . ?
C3 C4 C6 C7 -0.6(7) . . . . ?
C4 C6 C7 C8 1.5(8) . . . . ?
C4 C6 C7 C9 177.2(5) . . . . ?
C5 C4 C6 C7 -179.2(4) . . . . ?
C6 C4 C5 O3 -171.1(4) . . . . ?
C6 C4 C5 O4 8.7(6) . . . . ?
C6 C7 C8 C2 -0.9(8) . . . . ?
C6 C7 C9 N1 -134.2(5) . . . . ?
C8 C2 C3 C4 1.7(7) . . . . ?
C8 C7 C9 N1 41.4(7) . . . . ?
C9 N1 C10 C11 -155.4(5) . . . . ?
C9 N1 C10 C12 78.2(6) . . . 13_556 ?
C9 N1 C13 C14 73.0(6) . . . . ?
C9 C7 C8 C2 -176.6(5) . . . . ?
C10 N1 C9 C7 59.1(6) . . . . ?
C10 N1 C13 C14 -159.0(5) . . . . ?
C10 C11 C12 C10 57.8(7) . . . 13_556 ?
C12 C10 C11 C12 -58.0(7) 13_556 . . . ?
C13 N1 C9 C7 -173.0(5) . . . . ?
C13 N1 C10 C11 78.2(6) . . . . ?
C13 N1 C10 C12 -48.2(6) . . . 13_556 ?
C13 C14 C15 C16 -172.1(6) . . . . ?
C13 C14 C21 C19 172.9(5) . . . . ?
C14 C15 C16 C17 174.5(7) . . . . ?
C14 C15 C16 C18 -1.7(10) . . . . ?
C15 C14 C21 C19 -4.0(8) . . . . ?
C15 C16 C17 O5A -7.3(14) . . . . ?
C15 C16 C17 O6A 163.1(11) . . . . ?
C15 C16 C17 O5B 44(2) . . . . ?
C15 C16 C17 O6B -167.3(13) . . . . ?
C15 C16 C18 C19 -2.1(10) . . . . ?
C16 C18 C19 C20 179.5(6) . . . . ?
C16 C18 C19 C21 2.8(9) . . . . ?
C17 C16 C18 C19 -178.2(7) . . . . ?
C18 C16 C17 O5A 168.9(10) . . . . ?
C18 C16 C17 O6A -20.8(15) . . . . ?
C18 C16 C17 O5B -140.1(18) . . . . ?
C18 C16 C17 O6B 8.8(17) . . . . ?
C18 C19 C20 O7 -17.5(8) . . . . ?
C18 C19 C20 O8 163.2(5) . . . . ?
C18 C19 C21 C14 0.2(9) . . . . ?
C20 C19 C21 C14 -176.4(5) . . . . ?
C21 C14 C15 C16 4.7(9) . . . . ?
C21 C19 C20 O7 159.2(6) . . . . ?
C21 C19 C20 O8 -20.1(8) . . . . ?
C23 N2 C22 O12 -178.8(18) . . . . ?
C24 N2 C22 O12 12(3) . . . . ?
